data_4109032
loop_
_publ_author_name
'Alana L. Keen'
'Meghan Doster'
'Samuel A. Johnson'

_publ_section_title
;
 1,4-Shifts in a Dinuclear Ni(I) Biarylyl Complex: A Mechanistic Study of
 C-H Bond Activation by Monovalent Nickel
;
_journal_name_full 'Journal of the American Chemical Society'
_journal_page_first 810
_journal_page_last 819
_journal_paper_doi 10.1021/ja067112w
_journal_volume 129
_journal_year 2007
_chemical_formula_moiety 'C30 H52 F4 Ni2 P4'
_chemical_formula_sum 'C30 H52 F4 Ni2 P4'
_chemical_formula_weight 730.02
_chemical_name_systematic
;
 ?
;
_space_group_IT_number 15
_symmetry_cell_setting monoclinic
_symmetry_space_group_name_Hall '-C 2yc'
_symmetry_space_group_name_H-M 'C 1 2/c 1'
_atom_sites_solution_hydrogens geom
_atom_sites_solution_primary direct
_atom_sites_solution_secondary difmap
_audit_creation_date 2006-08-31T16:28:55-00:00
_audit_creation_method 'WinGX routine CIF_UPDATE'
_cell_angle_alpha 90
_cell_angle_beta 117.1080(10)
_cell_angle_gamma 90
_cell_formula_units_Z 8
_cell_length_a 19.576(2)
_cell_length_b 28.862(3)
_cell_length_c 13.9109(15)
_cell_measurement_reflns_used 8013
_cell_measurement_temperature 173(2)
_cell_measurement_theta_max 28.29
_cell_measurement_theta_min 2.34
_cell_volume 6996.3(13)
_computing_cell_refinement 'Bruker SMART'
_computing_data_collection 'Bruker SMART'
_computing_data_reduction 'Bruker SAINT'
_computing_molecular_graphics 'Bruker SHELXTL'
_computing_publication_material 'Bruker SHELXTL'
_computing_structure_refinement 'SHELXL-97 (Sheldrick, 1997)'
_computing_structure_solution 'Bruker SHELXTL'
_diffrn_ambient_temperature 173(2)
_diffrn_measured_fraction_theta_full 0.988
_diffrn_measured_fraction_theta_max 0.988
_diffrn_measurement_device_type 'CCD area detector'
_diffrn_measurement_method 'phi and omega scans'
_diffrn_radiation_monochromator graphite
_diffrn_radiation_type MoK\a
_diffrn_radiation_wavelength 0.71073
_diffrn_reflns_av_R_equivalents 0.055
_diffrn_reflns_av_unetI/netI 0.0459
_diffrn_reflns_limit_h_max 25
_diffrn_reflns_limit_h_min -24
_diffrn_reflns_limit_k_max 37
_diffrn_reflns_limit_k_min -36
_diffrn_reflns_limit_l_max 17
_diffrn_reflns_limit_l_min -18
_diffrn_reflns_number 39037
_diffrn_reflns_theta_full 27.5
_diffrn_reflns_theta_max 27.5
_diffrn_reflns_theta_min 1.41
_exptl_absorpt_coefficient_mu 1.299
_exptl_absorpt_correction_T_max 0.9745
_exptl_absorpt_correction_T_min 0.8093
_exptl_absorpt_correction_type multi-scan
_exptl_absorpt_process_details 'SADABS, BRUKER 2001'
_exptl_crystal_colour brown
_exptl_crystal_density_diffrn 1.386
_exptl_crystal_description prism
_exptl_crystal_F_000 3072
_exptl_crystal_size_max 0.17
_exptl_crystal_size_mid 0.05
_exptl_crystal_size_min 0.02
_refine_diff_density_max 0.722
_refine_diff_density_min -0.522
_refine_diff_density_rms 0.097
_refine_ls_extinction_method none
_refine_ls_goodness_of_fit_ref 1.234
_refine_ls_hydrogen_treatment constr
_refine_ls_matrix_type full
_refine_ls_number_parameters 373
_refine_ls_number_reflns 7946
_refine_ls_number_restraints 0
_refine_ls_restrained_S_all 1.234
_refine_ls_R_factor_all 0.0735
_refine_ls_R_factor_gt 0.0608
_refine_ls_shift/su_max 0.001
_refine_ls_shift/su_mean 0
_refine_ls_structure_factor_coef Fsqd
_refine_ls_weighting_details 'calc w=1/[\s^2^(Fo^2^)+(0.0445P)^2^+13.4442P] where P=(Fo^2^+2Fc^2^)/3'
_refine_ls_weighting_scheme calc
_refine_ls_wR_factor_gt 0.119
_refine_ls_wR_factor_ref 0.124
_reflns_number_gt 6758
_reflns_number_total 7946
_reflns_threshold_expression >2sigma(I)
_cod_data_source_file ja067112wsi20061004_121642.cif
_cod_data_source_block akfinals
_cod_database_code 4109032

loop_
_symmetry_equiv_pos_as_xyz
'x, y, z'
'-x, y, -z+1/2'
'x+1/2, y+1/2, z'
'-x+1/2, y+1/2, -z+1/2'
'-x, -y, -z'
'x, -y, z-1/2'
'-x+1/2, -y+1/2, -z'
'x+1/2, -y+1/2, z-1/2'

loop_
_atom_site_label
_atom_site_type_symbol
_atom_site_fract_x
_atom_site_fract_y
_atom_site_fract_z
_atom_site_U_iso_or_equiv
_atom_site_adp_type
_atom_site_occupancy
_atom_site_symmetry_multiplicity
_atom_site_calc_flag
_atom_site_refinement_flags
Ni1 Ni 0.01812(2) 0.136837(14) 0.84141(3) 0.01624(11) Uani 1 1 d .
P1 P 0.10168(5) 0.19300(3) 0.88642(7) 0.0207(2) Uani 1 1 d .
P2 P 0.02363(5) 0.11541(3) 0.99602(7) 0.0229(2) Uani 1 1 d .
C1 C 0.06596(19) 0.09403(12) 0.7419(3) 0.0183(7) Uani 1 1 d .
C2 C 0.1436(2) 0.09625(13) 0.7642(3) 0.0237(8) Uani 1 1 d .
H2 H 0.1644 0.1249 0.7561 0.028 Uiso 1 1 calc R
C3 C 0.19028(19) 0.05734(14) 0.7979(3) 0.0258(8) Uani 1 1 d .
C4 C 0.1619(2) 0.01531(13) 0.8082(3) 0.0254(8) Uani 1 1 d .
C5 C 0.0869(2) 0.01106(12) 0.7899(3) 0.0220(7) Uani 1 1 d .
H5 H 0.0675 -0.018 0.7983 0.026 Uiso 1 1 calc R
C6 C 0.04013(18) 0.05002(12) 0.7589(3) 0.0184(7) Uani 1 1 d .
C7 C 0.0900(3) 0.24126(14) 0.9633(3) 0.0368(10) Uani 1 1 d .
H7A H 0.0925 0.2295 1.031 0.055 Uiso 1 1 calc R
H7B H 0.0401 0.2561 0.9206 0.055 Uiso 1 1 calc R
H7C H 0.131 0.2639 0.9795 0.055 Uiso 1 1 calc R
C8 C 0.2015(2) 0.17705(15) 0.9743(3) 0.0345(9) Uani 1 1 d .
H8A H 0.2341 0.2046 0.9902 0.052 Uiso 1 1 calc R
H8B H 0.2183 0.1539 0.938 0.052 Uiso 1 1 calc R
H8C H 0.2057 0.1641 1.0419 0.052 Uiso 1 1 calc R
C9 C 0.1131(2) 0.22633(13) 0.7824(3) 0.0300(9) Uani 1 1 d .
H9A H 0.1559 0.2481 0.817 0.045 Uiso 1 1 calc R
H9B H 0.0658 0.2436 0.7389 0.045 Uiso 1 1 calc R
H9C H 0.1237 0.2051 0.7358 0.045 Uiso 1 1 calc R
C10 C 0.0878(2) 0.14421(14) 1.1233(3) 0.0316(9) Uani 1 1 d .
H10A H 0.1395 0.1456 1.127 0.038 Uiso 1 1 calc R
H10B H 0.0699 0.1765 1.1193 0.038 Uiso 1 1 calc R
C11 C 0.0966(3) 0.12371(16) 1.2286(3) 0.0425(11) Uani 1 1 d .
H11A H 0.0461 0.1216 1.227 0.064 Uiso 1 1 calc R
H11B H 0.1301 0.1436 1.2888 0.064 Uiso 1 1 calc R
H11C H 0.1191 0.0927 1.2382 0.064 Uiso 1 1 calc R
C12 C 0.0511(3) 0.05463(14) 1.0262(3) 0.0419(11) Uani 1 1 d .
H12A H 0.0425 0.045 1.0881 0.05 Uiso 1 1 calc R
H12B H 0.0173 0.0356 0.9632 0.05 Uiso 1 1 calc R
C13 C 0.1339(3) 0.04498(19) 1.0529(4) 0.0616(16) Uani 1 1 d .
H13A H 0.1452 0.0588 0.9973 0.092 Uiso 1 1 calc R
H13B H 0.1422 0.0114 1.0552 0.092 Uiso 1 1 calc R
H13C H 0.1678 0.0585 1.1233 0.092 Uiso 1 1 calc R
C14 C -0.0671(2) 0.11572(18) 1.0048(4) 0.0438(12) Uani 1 1 d .
H14A H -0.1046 0.0961 0.9463 0.053 Uiso 1 1 calc R
H14B H -0.0583 0.1017 1.0745 0.053 Uiso 1 1 calc R
C15 C -0.1013(3) 0.1635(2) 0.9964(5) 0.0726(19) Uani 1 1 d .
H15A H -0.0674 0.1821 1.0589 0.109 Uiso 1 1 calc R
H15B H -0.1517 0.1607 0.9947 0.109 Uiso 1 1 calc R
H15C H -0.107 0.1786 0.93 0.109 Uiso 1 1 calc R
F1 F 0.26503(12) 0.06073(9) 0.8192(2) 0.0406(6) Uani 1 1 d .
F2 F 0.20960(13) -0.02202(8) 0.8393(2) 0.0392(6) Uani 1 1 d .
Ni2 Ni 0.46389(2) 0.111306(15) 0.65700(3) 0.01937(12) Uani 1 1 d .
P3 P 0.38541(5) 0.05464(3) 0.64218(8) 0.0255(2) Uani 1 1 d .
P4 P 0.42235(6) 0.13580(3) 0.48975(8) 0.0249(2) Uani 1 1 d .
C16 C 0.44814(18) 0.15337(12) 0.7868(3) 0.0192(7) Uani 1 1 d .
C17 C 0.3797(2) 0.15054(13) 0.7969(3) 0.0241(8) Uani 1 1 d .
H17 H 0.3646 0.1217 0.814 0.029 Uiso 1 1 calc R
C18 C 0.3345(2) 0.18919(14) 0.7820(3) 0.0269(8) Uani 1 1 d .
C19 C 0.3537(2) 0.23152(13) 0.7573(3) 0.0251(8) Uani 1 1 d .
C20 C 0.4196(2) 0.23645(12) 0.7449(3) 0.0222(7) Uani 1 1 d .
H20 H 0.4334 0.2658 0.7278 0.027 Uiso 1 1 calc R
C21 C 0.46514(19) 0.19787(12) 0.7579(3) 0.0206(7) Uani 1 1 d .
C22 C 0.2837(2) 0.06976(15) 0.5889(3) 0.0349(9) Uani 1 1 d .
H22A H 0.2649 0.0826 0.516 0.052 Uiso 1 1 calc R
H22B H 0.2775 0.0928 0.6361 0.052 Uiso 1 1 calc R
H22C H 0.2541 0.0419 0.5861 0.052 Uiso 1 1 calc R
C23 C 0.3995(2) 0.02159(14) 0.7623(4) 0.0369(10) Uani 1 1 d .
H23A H 0.3558 0.0008 0.7441 0.055 Uiso 1 1 calc R
H23B H 0.4035 0.043 0.8193 0.055 Uiso 1 1 calc R
H23C H 0.4468 0.0033 0.7876 0.055 Uiso 1 1 calc R
C24 C 0.3797(2) 0.00660(14) 0.5527(4) 0.0415(11) Uani 1 1 d .
H24A H 0.3459 -0.0176 0.5568 0.062 Uiso 1 1 calc R
H24B H 0.4311 -0.0062 0.5752 0.062 Uiso 1 1 calc R
H24C H 0.359 0.0179 0.4783 0.062 Uiso 1 1 calc R
C25 C 0.3520(3) 0.10307(17) 0.3726(3) 0.0405(11) Uani 1 1 d .
H25A H 0.3752 0.0728 0.3706 0.049 Uiso 1 1 calc R
H25B H 0.3068 0.0967 0.3847 0.049 Uiso 1 1 calc R
C26 C 0.3238(3) 0.1257(2) 0.2619(4) 0.0594(15) Uani 1 1 d .
H26A H 0.2951 0.1539 0.2591 0.089 Uiso 1 1 calc R
H26B H 0.2902 0.1041 0.2059 0.089 Uiso 1 1 calc R
H26C H 0.3678 0.1335 0.2495 0.089 Uiso 1 1 calc R
C27 C 0.3768(3) 0.19260(16) 0.4713(3) 0.0447(12) Uani 1 1 d .
H27A H 0.4136 0.2147 0.5238 0.054 Uiso 1 1 calc R
H27B H 0.3633 0.2041 0.3978 0.054 Uiso 1 1 calc R
C28 C 0.3040(3) 0.19084(19) 0.4868(4) 0.0573(15) Uani 1 1 d .
H28A H 0.2651 0.1718 0.4297 0.086 Uiso 1 1 calc R
H28B H 0.2841 0.2223 0.4831 0.086 Uiso 1 1 calc R
H28C H 0.3163 0.1773 0.5574 0.086 Uiso 1 1 calc R
C29 C 0.4949(3) 0.14876(16) 0.4444(4) 0.0393(10) Uani 1 1 d .
H29A H 0.4697 0.165 0.3741 0.047 Uiso 1 1 calc R
H29B H 0.5334 0.1701 0.4969 0.047 Uiso 1 1 calc R
C30 C 0.5359(3) 0.1065(2) 0.4319(5) 0.0627(15) Uani 1 1 d .
H30A H 0.5551 0.0878 0.4979 0.094 Uiso 1 1 calc R
H30B H 0.5791 0.1163 0.4194 0.094 Uiso 1 1 calc R
H30C H 0.5001 0.088 0.3705 0.094 Uiso 1 1 calc R
F3 F 0.26906(13) 0.18567(9) 0.7931(2) 0.0416(6) Uani 1 1 d .
F4 F 0.30735(13) 0.26846(8) 0.7451(2) 0.0374(6) Uani 1 1 d .

loop_
_atom_site_aniso_label
_atom_site_aniso_U_11
_atom_site_aniso_U_22
_atom_site_aniso_U_33
_atom_site_aniso_U_23
_atom_site_aniso_U_13
_atom_site_aniso_U_12
Ni1 0.0189(2) 0.0159(2) 0.0143(2) -0.00170(16) 0.00789(17) -0.00284(16)
P1 0.0231(5) 0.0200(5) 0.0193(4) -0.0017(4) 0.0099(4) -0.0042(3)
P2 0.0289(5) 0.0243(5) 0.0173(4) -0.0022(4) 0.0121(4) -0.0069(4)
C1 0.0208(16) 0.0225(17) 0.0118(15) 0.0009(13) 0.0076(13) 0.0013(13)
C2 0.0225(17) 0.0276(19) 0.0200(18) 0.0017(14) 0.0089(14) 0.0003(14)
C3 0.0148(16) 0.039(2) 0.0228(18) 0.0013(16) 0.0083(14) 0.0060(15)
C4 0.0226(18) 0.0271(19) 0.0210(18) 0.0030(15) 0.0051(15) 0.0109(14)
C5 0.0270(18) 0.0180(17) 0.0182(17) 0.0003(13) 0.0079(14) 0.0013(14)
C6 0.0183(16) 0.0208(17) 0.0133(15) -0.0027(13) 0.0048(13) 0.0017(13)
C7 0.053(3) 0.025(2) 0.035(2) -0.0119(17) 0.022(2) -0.0082(18)
C8 0.0246(19) 0.046(3) 0.027(2) 0.0032(18) 0.0067(16) -0.0035(17)
C9 0.035(2) 0.027(2) 0.030(2) 0.0040(16) 0.0169(17) -0.0091(16)
C10 0.041(2) 0.034(2) 0.0158(17) -0.0046(16) 0.0101(16) -0.0102(18)
C11 0.051(3) 0.053(3) 0.020(2) -0.0011(19) 0.0127(19) -0.014(2)
C12 0.078(3) 0.020(2) 0.024(2) 0.0012(16) 0.021(2) -0.003(2)
C13 0.091(4) 0.052(3) 0.031(3) 0.006(2) 0.018(3) 0.037(3)
C14 0.034(2) 0.076(4) 0.027(2) 0.002(2) 0.0199(19) -0.010(2)
C15 0.059(3) 0.117(6) 0.054(3) 0.015(3) 0.036(3) 0.035(4)
F1 0.0194(11) 0.0531(16) 0.0496(15) 0.0126(12) 0.0159(11) 0.0095(10)
F2 0.0303(12) 0.0330(13) 0.0459(15) 0.0054(11) 0.0102(11) 0.0162(10)
Ni2 0.0198(2) 0.0179(2) 0.0183(2) -0.00112(18) 0.00691(18) -0.00143(17)
P3 0.0238(5) 0.0214(5) 0.0267(5) -0.0008(4) 0.0076(4) -0.0029(4)
P4 0.0290(5) 0.0222(5) 0.0201(5) -0.0004(4) 0.0081(4) 0.0003(4)
C16 0.0181(16) 0.0182(17) 0.0186(17) 0.0000(13) 0.0061(13) 0.0011(13)
C17 0.0214(17) 0.0250(19) 0.0266(19) 0.0013(15) 0.0115(15) -0.0018(14)
C18 0.0187(17) 0.037(2) 0.028(2) -0.0066(16) 0.0130(15) -0.0020(15)
C19 0.0233(18) 0.028(2) 0.0221(18) -0.0055(15) 0.0088(15) 0.0067(15)
C20 0.0306(19) 0.0166(17) 0.0193(17) -0.0007(13) 0.0112(15) -0.0001(14)
C21 0.0204(17) 0.0251(18) 0.0157(16) -0.0018(14) 0.0078(14) -0.0004(14)
C22 0.026(2) 0.038(2) 0.038(2) -0.0008(19) 0.0119(18) -0.0020(17)
C23 0.033(2) 0.029(2) 0.044(3) 0.0097(19) 0.0142(19) -0.0050(17)
C24 0.039(2) 0.028(2) 0.047(3) -0.0136(19) 0.011(2) -0.0048(18)
C25 0.039(2) 0.048(3) 0.024(2) -0.0070(19) 0.0056(18) -0.007(2)
C26 0.063(3) 0.073(4) 0.026(2) -0.004(2) 0.006(2) -0.010(3)
C27 0.064(3) 0.037(3) 0.025(2) 0.0020(18) 0.013(2) 0.018(2)
C28 0.055(3) 0.067(4) 0.036(3) -0.004(2) 0.009(2) 0.035(3)
C29 0.042(2) 0.045(3) 0.033(2) 0.0042(19) 0.019(2) -0.008(2)
C30 0.059(3) 0.083(4) 0.060(4) -0.005(3) 0.039(3) 0.008(3)
F3 0.0264(12) 0.0485(15) 0.0586(16) -0.0017(13) 0.0271(12) 0.0015(11)
F4 0.0309(12) 0.0333(13) 0.0466(15) -0.0026(11) 0.0164(11) 0.0120(10)

loop_
_atom_type_symbol
_atom_type_description
_atom_type_scat_dispersion_real
_atom_type_scat_dispersion_imag
_atom_type_scat_source
C C 0.0033 0.0016 'International Tables Vol C Tables 4.2.6.8 and 6.1.1.4'
H H 0 0 'International Tables Vol C Tables 4.2.6.8 and 6.1.1.4'
F F 0.0171 0.0103 'International Tables Vol C Tables 4.2.6.8 and 6.1.1.4'
P P 0.1023 0.0942 'International Tables Vol C Tables 4.2.6.8 and 6.1.1.4'
Ni Ni 0.3393 1.1124 'International Tables Vol C Tables 4.2.6.8 and 6.1.1.4'

loop_
_geom_angle_atom_site_label_1
_geom_angle_atom_site_label_2
_geom_angle_atom_site_label_3
_geom_angle
_geom_angle_site_symmetry_1
_geom_angle_site_symmetry_3
C1 Ni1 P1 162.91(10) 2_556 .
C1 Ni1 P2 93.13(10) 2_556 .
P1 Ni1 P2 103.45(4) . .
C1 Ni1 Ni1 66.11(10) 2_556 2_556
P1 Ni1 Ni1 97.47(3) . 2_556
P2 Ni1 Ni1 159.04(3) . 2_556
C1 Ni1 C1 76.86(16) 2_556 .
P1 Ni1 C1 96.43(9) . .
P2 Ni1 C1 125.17(9) . .
Ni1 Ni1 C1 49.79(8) 2_556 .
C8 P1 C7 100.4(2) . .
C8 P1 C9 100.47(19) . .
C7 P1 C9 98.89(19) . .
C8 P1 Ni1 115.95(14) . .
C7 P1 Ni1 117.07(14) . .
C9 P1 Ni1 120.55(13) . .
C12 P2 C14 100.5(2) . .
C12 P2 C10 102.3(2) . .
C14 P2 C10 101.0(2) . .
C12 P2 Ni1 111.99(14) . .
C14 P2 Ni1 116.58(15) . .
C10 P2 Ni1 121.59(13) . .
C2 C1 C6 115.6(3) . .
C2 C1 Ni1 129.3(3) . 2_556
C6 C1 Ni1 113.2(2) . 2_556
C2 C1 Ni1 121.8(2) . .
C6 C1 Ni1 96.0(2) . .
Ni1 C1 Ni1 64.10(10) 2_556 .
C3 C2 C1 121.1(3) . .
F1 C3 C4 119.3(3) . .
F1 C3 C2 119.6(3) . .
C4 C3 C2 121.1(3) . .
F2 C4 C3 118.8(3) . .
F2 C4 C5 120.5(3) . .
C3 C4 C5 120.6(3) . .
C4 C5 C6 118.8(3) . .
C5 C6 C1 122.6(3) . .
C5 C6 C6 123.6(2) . 2_556
C1 C6 C6 113.8(2) . 2_556
C11 C10 P2 118.8(3) . .
C13 C12 P2 113.8(3) . .
C15 C14 P2 114.0(4) . .
C16 Ni2 P3 162.60(10) 2_656 .
C16 Ni2 P4 93.26(10) 2_656 .
P3 Ni2 P4 103.59(4) . .
C16 Ni2 C16 76.60(17) 2_656 .
P3 Ni2 C16 97.38(9) . .
P4 Ni2 C16 122.72(9) . .
C16 Ni2 Ni2 64.87(10) 2_656 2_656
P3 Ni2 Ni2 98.64(3) . 2_656
P4 Ni2 Ni2 157.54(3) . 2_656
C16 Ni2 Ni2 50.02(8) . 2_656
C23 P3 C24 99.4(2) . .
C23 P3 C22 100.20(19) . .
C24 P3 C22 100.8(2) . .
C23 P3 Ni2 119.71(14) . .
C24 P3 Ni2 116.91(16) . .
C22 P3 Ni2 116.54(14) . .
C27 P4 C29 100.0(2) . .
C27 P4 C25 102.4(2) . .
C29 P4 C25 100.5(2) . .
C27 P4 Ni2 110.98(14) . .
C29 P4 Ni2 117.23(15) . .
C25 P4 Ni2 122.49(15) . .
C17 C16 C21 115.6(3) . .
C17 C16 Ni2 128.9(3) . 2_656
C21 C16 Ni2 113.3(2) . 2_656
C17 C16 Ni2 121.2(2) . .
C21 C16 Ni2 97.0(2) . .
Ni2 C16 Ni2 65.12(10) 2_656 .
C18 C17 C16 120.8(3) . .
F3 C18 C19 118.4(3) . .
F3 C18 C17 119.7(3) . .
C19 C18 C17 121.9(3) . .
F4 C19 C18 119.1(3) . .
F4 C19 C20 120.7(3) . .
C18 C19 C20 120.2(3) . .
C19 C20 C21 118.8(3) . .
C20 C21 C16 122.7(3) . .
C20 C21 C21 124.3(2) . 2_656
C16 C21 C21 113.0(2) . 2_656
C26 C25 P4 117.1(3) . .
C28 C27 P4 112.0(3) . .
C30 C29 P4 114.1(3) . .

loop_
_geom_bond_atom_site_label_1
_geom_bond_atom_site_label_2
_geom_bond_distance
_geom_bond_site_symmetry_2
Ni1 C1 1.959(3) 2_556
Ni1 P1 2.1823(10) .
Ni1 P2 2.1928(10) .
Ni1 Ni1 2.3080(8) 2_556
Ni1 C1 2.346(3) .
P1 C8 1.831(4) .
P1 C7 1.833(4) .
P1 C9 1.834(4) .
P2 C12 1.827(4) .
P2 C14 1.835(4) .
P2 C10 1.838(4) .
C1 C2 1.407(5) .
C1 C6 1.426(5) .
C1 Ni1 1.959(3) 2_556
C2 C3 1.388(5) .
C3 F1 1.358(4) .
C3 C4 1.369(5) .
C4 F2 1.361(4) .
C4 C5 1.377(5) .
C5 C6 1.389(5) .
C6 C6 1.475(6) 2_556
C10 C11 1.515(5) .
C12 C13 1.515(7) .
C14 C15 1.514(8) .
Ni2 C16 1.955(3) 2_656
Ni2 P3 2.1883(10) .
Ni2 P4 2.2022(11) .
Ni2 C16 2.310(3) .
Ni2 Ni2 2.3152(9) 2_656
P3 C23 1.832(4) .
P3 C24 1.832(4) .
P3 C22 1.834(4) .
P4 C27 1.828(4) .
P4 C29 1.836(4) .
P4 C25 1.844(4) .
C16 C17 1.411(5) .
C16 C21 1.430(5) .
C16 Ni2 1.956(3) 2_656
C17 C18 1.380(5) .
C18 F3 1.362(4) .
C18 C19 1.368(5) .
C19 F4 1.360(4) .
C19 C20 1.383(5) .
C20 C21 1.386(5) .
C21 C21 1.479(7) 2_656
C25 C26 1.525(6) .
C27 C28 1.536(7) .
C29 C30 1.513(7) .
